data_7118126
loop_
_publ_author_name
'Siman, Peter'
'Trickett, Christopher A.'
'Furukawa, Hiroyasu'
'Yaghi, Omar M.'

_publ_section_title
;
 l-Aspartate links for stable sodium metal-organic frameworks.
;
_journal_issue 98
_journal_name_full 'Chemical communications (Cambridge, England)'
_journal_page_first 17463
_journal_page_last 17466
_journal_paper_doi 10.1039/c5cc07578e
_journal_volume 51
_journal_year 2015
_chemical_absolute_configuration rm
_chemical_formula_moiety 'C17 H18 N2 Na4 O12'
_chemical_formula_sum 'C17 H18 N2 Na4 O12'
_chemical_formula_weight 534.29
_chemical_name_common 'MOF-705 as-synthesized'
_space_group_crystal_system monoclinic
_space_group_IT_number 4
_space_group_name_Hall 'P 2yb'
_space_group_name_H-M_alt 'P 1 21 1'
_symmetry_space_group_name_Hall 'P 2yb'
_symmetry_space_group_name_H-M 'P 1 21 1'
_atom_sites_solution_hydrogens geom
_atom_sites_solution_primary 'intrinsic phasing'
_atom_sites_solution_secondary difmap
_audit_creation_date 2015-08-18
_audit_creation_method
;
(compiled 2015.01.26 svn.r3150 for OlexSys, GUI svn.r4998)
;
_audit_update_record
;
2015-08-24 deposited with the CCDC.
2015-09-30 downloaded from the CCDC.
;
_cell_angle_alpha 90
_cell_angle_beta 97.279(2)
_cell_angle_gamma 90
_cell_formula_units_Z 2
_cell_length_a 11.8894(4)
_cell_length_b 5.2299(2)
_cell_length_c 17.4663(5)
_cell_measurement_temperature 100(2)
_cell_volume 1077.31(6)
_computing_cell_refinement 'SAINT V8.34A Bruker-AXS, Madison WI'
_computing_data_collection 'Bruker APEX2 Bruker-AXS, Madison WI'
_computing_data_reduction 'SAINT V8.34A Bruker-AXS, Madison WI'
_computing_molecular_graphics
;
Bruker SHELXTL Bruker-AXS, Madison WI
Diamond - Crystal and Molecular Structure Visualization
Crystal Impact - Dr. H. Putz & Dr. K. Brandenburg GbR, Kreuzherrenstr. 
102, 53227 Bonn, Germany
http://www.crystalimpact.com/diamond
and local programs
;
_computing_publication_material 'Bruker SHELXTL Bruker-AXS, Madison WI'
_computing_structure_refinement 'SHELXL-2014/7 (Sheldrick, 2013)'
_computing_structure_solution 'SHELXT 2014/4 Bruker-AXS, Madison WI'
_diffrn_ambient_temperature 100(2)
_diffrn_measured_fraction_theta_full 1.000
_diffrn_measured_fraction_theta_max 1.000
_diffrn_measurement_device_type 'Bruker APEX-II CCD diffractometer'
_diffrn_measurement_method 'phi and omega scans'
_diffrn_radiation_type CuK\a
_diffrn_radiation_wavelength 1.54178
_diffrn_reflns_av_R_equivalents 0.0889
_diffrn_reflns_av_unetI/netI 0.0535
_diffrn_reflns_Laue_measured_fraction_full 1.000
_diffrn_reflns_Laue_measured_fraction_max 1.000
_diffrn_reflns_limit_h_max 14
_diffrn_reflns_limit_h_min -14
_diffrn_reflns_limit_k_max 6
_diffrn_reflns_limit_k_min -6
_diffrn_reflns_limit_l_max 21
_diffrn_reflns_limit_l_min -21
_diffrn_reflns_number 23262
_diffrn_reflns_point_group_measured_fraction_full 1.000
_diffrn_reflns_point_group_measured_fraction_max 0.998
_diffrn_reflns_theta_full 67.679
_diffrn_reflns_theta_max 74.515
_diffrn_reflns_theta_min 2.550
_exptl_absorpt_coefficient_mu 1.874
_exptl_absorpt_correction_T_max 0.982
_exptl_absorpt_correction_T_min 0.838
_exptl_absorpt_correction_type multi-scan
_exptl_absorpt_process_details
;
SADABS-2014/4 (Bruker,2014/4) was used for absorption correction.
wR2(int) was 0.1455 before and 0.0831 after correction.
The Ratio of minimum to maximum transmission is 0.8538.
The \l/2 correction factor is 0.00150.
;
_exptl_crystal_colour Colorless
_exptl_crystal_density_diffrn 1.647
_exptl_crystal_description Needle
_exptl_crystal_F_000 548
_exptl_crystal_size_max 0.04
_exptl_crystal_size_mid 0.01
_exptl_crystal_size_min 0.01
_refine_diff_density_max 0.366
_refine_diff_density_min -0.241
_refine_diff_density_rms 0.063
_refine_ls_abs_structure_details
;
 Flack x determined using 1530 quotients [(I+)-(I-)]/[(I+)+(I-)]
 (Parsons, Flack and Wagner, Acta Cryst. B69 (2013) 249-259).
;
_refine_ls_abs_structure_Flack 0.13(5)
_refine_ls_extinction_method none
_refine_ls_goodness_of_fit_ref 1.037
_refine_ls_hydrogen_treatment constr
_refine_ls_matrix_type full
_refine_ls_number_parameters 334
_refine_ls_number_reflns 4415
_refine_ls_number_restraints 34
_refine_ls_restrained_S_all 1.033
_refine_ls_R_factor_all 0.0504
_refine_ls_R_factor_gt 0.0415
_refine_ls_shift/su_max 0.000
_refine_ls_shift/su_mean 0.000
_refine_ls_structure_factor_coef Fsqd
_refine_ls_weighting_details 'w=1/[\s^2^(Fo^2^)+(0.0454P)^2^+0.3307P] where P=(Fo^2^+2Fc^2^)/3'
_refine_ls_weighting_scheme calc
_refine_ls_wR_factor_gt 0.0926
_refine_ls_wR_factor_ref 0.0965
_reflns_Friedel_coverage 0.793
_reflns_Friedel_fraction_full 1.000
_reflns_Friedel_fraction_max 0.996
_reflns_number_gt 3891
_reflns_number_total 4415
_reflns_threshold_expression 'I > 2\s(I)'
_cod_data_source_file c5cc07578e2.cif
_cod_data_source_block MOF-705_as
_cod_database_code 7118126
_shelxl_version_number 2014/6
_shelx_space_group_comment
;
The symmetry employed for this shelxl refinement is uniquely defined
by the following loop, which should always be used as a source of
symmetry information in preference to the above space-group names.
They are only intended as comments.
;
_shelx_estimated_absorpt_t_max 0.982
_shelx_estimated_absorpt_t_min 0.929
_olex2_refinement_description
;
1. Fixed Uiso
 At 1.2 times of:
  All C(H) groups, All C(H,H) groups, All N(H) groups, All O(H) groups, All
  O(H,H) groups
 At 1.5 times of:
  All C(H,H,H) groups
2. Shared sites
{C2A, C2B}
{C5A, C5B}
3. Restrained distances
 C2B-C3B \\sim C3B-C4B \\sim C4B-C5B \\sim C5B-C6B \\sim C6B-C7B \\sim C7B-C2B
 with sigma of 0.01
 C2B-C4B \\sim C4B-C6B \\sim C6B-C2B \\sim C3B-C5B \\sim C5B-C7B \\sim C7B-C3B
 with sigma of 0.02
4. Restrained planarity
 C2B, C3B, C4B, C5B, C6B, C7B
 with sigma of 0.01
5. Uiso/Uaniso restraints and constraints
Uanis(C2A) = Uanis(C2B)
Uanis(C5A) = Uanis(C5B)
6. Others
 Sof(C2B)=Sof(C3B)=Sof(H3B)=Sof(C4B)=Sof(H4B)=Sof(C5B)=Sof(C6B)=Sof(H6B)=
 Sof(C7B)=Sof(H7B)=1-FVAR(1)
 Sof(C2A)=Sof(C3A)=Sof(H3A)=Sof(C4A)=Sof(H4A)=Sof(C5A)=Sof(C6A)=Sof(H6A)=
 Sof(C7A)=Sof(H7A)=FVAR(1)
7.a Riding coordinates:
 O10(H10A,H10B), O5(H5)
7.b Ternary CH refined with riding coordinates:
 C15(H15), C10(H10)
7.c Secondary CH2 refined with riding coordinates:
 C14(H14A,H14B), C11(H11A,H11B)
7.d Aromatic/amide H refined with riding coordinates:
 N2(H2), N1(H1), C3A(H3A), C4A(H4A), C6A(H6A), C7A(H7A), C3B(H3B), C4B(H4B),
 C6B(H6B), C7B(H7B)
7.e Idealised Me refined as rotating group:
 C17(H17A,H17B,H17C)
;

loop_
_space_group_symop_operation_xyz
'x, y, z'
'-x, y+1/2, -z'

loop_
_atom_site_label
_atom_site_type_symbol
_atom_site_fract_x
_atom_site_fract_y
_atom_site_fract_z
_atom_site_U_iso_or_equiv
_atom_site_adp_type
_atom_site_occupancy
_atom_site_site_symmetry_order
_atom_site_calc_flag
_atom_site_refinement_flags_posn
_atom_site_refinement_flags_occupancy
_atom_site_disorder_assembly
_atom_site_disorder_group
Na1 Na 0.58991(12) -0.1012(3) 0.03331(8) 0.0116(3) Uani 1 1 d . . . .
Na2 Na 0.32142(13) 0.9320(3) 1.09161(8) 0.0135(3) Uani 1 1 d . . . .
Na3 Na 0.10692(13) 0.3648(3) 0.95889(8) 0.0148(3) Uani 1 1 d . . . .
Na4 Na 0.14741(14) 0.9724(3) 0.24034(9) 0.0185(4) Uani 1 1 d . . . .
O2 O 0.4692(2) 0.6209(5) 0.09643(16) 0.0137(6) Uani 1 1 d . . . .
O11 O 0.2513(2) 0.6775(5) 0.96075(15) 0.0130(6) Uani 1 1 d . . . .
O12 O 0.2639(2) 1.0995(5) 0.96916(15) 0.0130(6) Uani 1 1 d . . . .
O4 O 0.2075(2) 0.6626(6) 0.16074(16) 0.0156(6) Uani 1 1 d . . . .
O1 O 0.4898(2) 0.2001(5) 0.09105(15) 0.0142(6) Uani 1 1 d . . . .
O6 O 0.3306(3) 0.9384(6) 0.33557(15) 0.0182(6) Uani 1 1 d . . . .
O10 O 0.0219(2) 0.5001(6) 1.06690(15) 0.0168(6) Uani 1 1 d . . . .
H10A H 0.0154 0.3638 1.0925 0.020 Uiso 1 1 d R . . .
H10B H 0.0853 0.5450 1.0912 0.020 Uiso 1 1 d R . . .
O3 O 0.2519(3) 0.2473(5) 0.17204(16) 0.0159(6) Uani 1 1 d . . . .
O9 O 0.0333(3) 0.5521(6) 0.84599(16) 0.0199(7) Uani 1 1 d . . . .
O7 O 0.2731(3) 0.3001(6) 0.70152(17) 0.0257(8) Uani 1 1 d . . . .
O8 O 0.0116(3) 0.7107(7) 0.72686(17) 0.0243(7) Uani 1 1 d . . . .
N2 N 0.3689(3) 0.5180(7) 0.31861(17) 0.0132(7) Uani 1 1 d . . . .
H2 H 0.3775 0.3656 0.3399 0.016 Uiso 1 1 calc R . . .
N1 N 0.2405(3) 0.7221(7) 0.71953(18) 0.0154(7) Uani 1 1 d . . . .
H1 H 0.2456 0.8776 0.7011 0.018 Uiso 1 1 calc R . . .
O5 O 0.0831(3) 0.6623(7) 0.3240(2) 0.0323(8) Uani 1 1 d . . . .
H5 H 0.0577 0.5166 0.3087 0.039 Uiso 1 1 d R . . .
C13 C 0.4811(3) 0.4039(8) 0.12739(19) 0.0110(7) Uani 1 1 d . . . .
C16 C 0.2708(3) 0.4775(8) 0.1857(2) 0.0117(8) Uani 1 1 d . . . .
C12 C 0.2483(3) 0.8946(8) 0.9311(2) 0.0109(7) Uani 1 1 d . . . .
C8 C 0.2691(4) 0.5235(8) 0.6777(2) 0.0168(8) Uani 1 1 d . . . .
C14 C 0.4802(3) 0.3884(8) 0.2152(2) 0.0134(7) Uani 1 1 d . . . .
H14A H 0.4710 0.2084 0.2309 0.016 Uiso 1 1 calc R . . .
H14B H 0.5528 0.4533 0.2422 0.016 Uiso 1 1 calc R . . .
C1 C 0.3437(4) 0.7178(8) 0.3615(2) 0.0162(8) Uani 1 1 d . . . .
C15 C 0.3821(3) 0.5492(8) 0.2370(2) 0.0126(8) Uani 1 1 d . . . .
H15 H 0.3991 0.7330 0.2277 0.015 Uiso 1 1 calc R . . .
C10 C 0.2012(4) 0.6892(8) 0.7950(2) 0.0160(8) Uani 1 1 d . . . .
H10 H 0.2408 0.5393 0.8219 0.019 Uiso 1 1 calc R . . .
C11 C 0.2284(3) 0.9293(8) 0.8437(2) 0.0130(7) Uani 1 1 d . . . .
H11A H 0.2970 1.0091 0.8273 0.016 Uiso 1 1 calc R . . .
H11B H 0.1651 1.0515 0.8315 0.016 Uiso 1 1 calc R . . .
C2A C 0.3327(3) 0.6651(8) 0.4448(2) 0.0141(8) Uani 0.894(8) 1 d . P A 1
C3A C 0.3826(4) 0.4586(9) 0.4861(2) 0.0160(10) Uani 0.894(8) 1 d . P A 1
H3A H 0.4296 0.3440 0.4624 0.019 Uiso 0.894(8) 1 calc R P A 1
C4A C 0.3636(4) 0.4196(10) 0.5621(2) 0.0174(10) Uani 0.894(8) 1 d . P A 1
H4A H 0.3982 0.2782 0.5900 0.021 Uiso 0.894(8) 1 calc R P A 1
C5A C 0.2950(4) 0.5834(8) 0.5979(2) 0.0168(8) Uani 0.894(8) 1 d . P A 1
C6A C 0.2478(4) 0.7974(10) 0.5575(3) 0.0189(11) Uani 0.894(8) 1 d . P A 1
H6A H 0.2028 0.9147 0.5819 0.023 Uiso 0.894(8) 1 calc R P A 1
C7A C 0.2671(4) 0.8378(9) 0.4815(2) 0.0175(11) Uani 0.894(8) 1 d . P A 1
H7A H 0.2354 0.9835 0.4542 0.021 Uiso 0.894(8) 1 calc R P A 1
C2B C 0.3327(3) 0.6651(8) 0.4448(2) 0.0141(8) Uani 0.106(8) 1 d D P A 2
C3B C 0.2695(19) 0.453(4) 0.4635(9) 0.027(10) Uiso 0.106(8) 1 d D P A 2
H3B H 0.2394 0.3370 0.4243 0.033 Uiso 0.106(8) 1 calc R P A 2
C4B C 0.251(2) 0.413(4) 0.5400(7) 0.038(12) Uiso 0.106(8) 1 d D P A 2
H4B H 0.2079 0.2688 0.5528 0.045 Uiso 0.106(8) 1 calc R P A 2
C5B C 0.2950(4) 0.5834(8) 0.5979(2) 0.0168(8) Uani 0.106(8) 1 d D P A 2
C6B C 0.358(2) 0.794(4) 0.5793(10) 0.048(15) Uiso 0.106(8) 1 d D P A 2
H6B H 0.3878 0.9104 0.6185 0.057 Uiso 0.106(8) 1 calc R P A 2
C7B C 0.377(2) 0.834(4) 0.5028(7) 0.046(15) Uiso 0.106(8) 1 d D P A 2
H7B H 0.4196 0.9778 0.4902 0.055 Uiso 0.106(8) 1 calc R P A 2
C9 C 0.0719(4) 0.6451(8) 0.7872(2) 0.0179(9) Uani 1 1 d . . . .
C17 C 0.0135(5) 0.7232(13) 0.3835(3) 0.0423(14) Uani 1 1 d . . . .
H17A H 0.0335 0.8936 0.4043 0.064 Uiso 1 1 calc GR . . .
H17B H 0.0264 0.5964 0.4250 0.064 Uiso 1 1 calc GR . . .
H17C H -0.0666 0.7210 0.3617 0.064 Uiso 1 1 calc GR . . .

loop_
_atom_site_aniso_label
_atom_site_aniso_U_11
_atom_site_aniso_U_22
_atom_site_aniso_U_33
_atom_site_aniso_U_23
_atom_site_aniso_U_13
_atom_site_aniso_U_12
Na1 0.0148(7) 0.0079(7) 0.0127(7) -0.0002(6) 0.0045(5) 0.0013(6)
Na2 0.0183(7) 0.0102(7) 0.0128(7) 0.0012(6) 0.0049(5) 0.0004(6)
Na3 0.0156(8) 0.0111(7) 0.0188(7) 0.0003(6) 0.0068(6) 0.0009(6)
Na4 0.0169(8) 0.0158(8) 0.0236(8) 0.0002(6) 0.0062(6) 0.0025(7)
O2 0.0168(14) 0.0109(13) 0.0144(13) 0.0009(10) 0.0061(11) 0.0002(12)
O11 0.0169(14) 0.0094(13) 0.0133(13) 0.0028(10) 0.0038(11) 0.0003(11)
O12 0.0136(14) 0.0108(13) 0.0153(14) -0.0016(11) 0.0045(11) 0.0006(11)
O4 0.0165(14) 0.0132(14) 0.0175(14) 0.0017(11) 0.0031(11) 0.0012(12)
O1 0.0191(15) 0.0092(13) 0.0158(13) -0.0022(11) 0.0083(11) 0.0031(12)
O6 0.0297(16) 0.0115(13) 0.0151(13) 0.0005(11) 0.0092(11) 0.0030(13)
O10 0.0137(14) 0.0170(15) 0.0203(14) 0.0003(12) 0.0037(11) -0.0011(12)
O3 0.0193(15) 0.0108(13) 0.0185(14) -0.0008(11) 0.0063(11) -0.0003(12)
O9 0.0219(16) 0.0207(16) 0.0184(14) 0.0040(12) 0.0072(12) -0.0043(13)
O7 0.047(2) 0.0155(15) 0.0172(15) 0.0001(12) 0.0137(14) 0.0006(15)
O8 0.0244(16) 0.0278(18) 0.0206(15) 0.0059(13) 0.0023(12) -0.0015(14)
N2 0.0187(17) 0.0124(16) 0.0087(14) 0.0024(12) 0.0021(12) 0.0011(14)
N1 0.0216(18) 0.0143(16) 0.0113(15) 0.0013(13) 0.0064(13) -0.0010(15)
O5 0.037(2) 0.0295(19) 0.0322(18) 0.0011(15) 0.0119(15) -0.0097(17)
C13 0.0095(16) 0.0119(18) 0.0124(16) 0.0005(16) 0.0042(13) 0.0001(16)
C16 0.0144(18) 0.0127(19) 0.0092(16) 0.0005(14) 0.0064(14) 0.0003(16)
C12 0.0082(16) 0.0117(18) 0.0135(16) -0.0015(15) 0.0045(13) 0.0013(16)
C8 0.020(2) 0.017(2) 0.0147(19) -0.0022(15) 0.0045(16) -0.0018(17)
C14 0.0150(18) 0.0133(18) 0.0127(17) 0.0018(15) 0.0055(13) 0.0023(17)
C1 0.017(2) 0.018(2) 0.0143(18) 0.0026(16) 0.0049(15) 0.0009(17)
C15 0.017(2) 0.0112(18) 0.0099(17) 0.0008(14) 0.0050(14) 0.0007(16)
C10 0.023(2) 0.0141(19) 0.0124(18) 0.0013(15) 0.0072(15) 0.0013(17)
C11 0.0151(18) 0.0092(18) 0.0158(17) 0.0013(15) 0.0060(14) 0.0001(16)
C2A 0.0165(19) 0.0141(19) 0.0120(17) -0.0016(14) 0.0032(14) -0.0006(17)
C3A 0.021(2) 0.013(2) 0.016(2) -0.0042(17) 0.0066(17) 0.0048(19)
C4A 0.021(2) 0.015(2) 0.016(2) -0.0002(18) 0.0042(16) 0.005(2)
C5A 0.023(2) 0.018(2) 0.0114(19) -0.0023(15) 0.0079(16) -0.0018(18)
C6A 0.024(3) 0.017(2) 0.018(2) -0.0025(17) 0.0091(19) 0.005(2)
C7A 0.028(3) 0.011(2) 0.015(2) 0.0019(16) 0.0065(18) 0.0059(19)
C2B 0.0165(19) 0.0141(19) 0.0120(17) -0.0016(14) 0.0032(14) -0.0006(17)
C5B 0.023(2) 0.018(2) 0.0114(19) -0.0023(15) 0.0079(16) -0.0018(18)
C9 0.022(2) 0.016(2) 0.0165(19) -0.0025(16) 0.0043(16) -0.0011(18)
C17 0.035(3) 0.050(4) 0.044(3) 0.001(3) 0.011(2) -0.003(3)

loop_
_atom_type_symbol
_atom_type_description
_atom_type_scat_dispersion_real
_atom_type_scat_dispersion_imag
_atom_type_scat_source
C C 0.0181 0.0091 'International Tables Vol C Tables 4.2.6.8 and 6.1.1.4'
H H 0.0000 0.0000 'International Tables Vol C Tables 4.2.6.8 and 6.1.1.4'
N N 0.0311 0.0180 'International Tables Vol C Tables 4.2.6.8 and 6.1.1.4'
O O 0.0492 0.0322 'International Tables Vol C Tables 4.2.6.8 and 6.1.1.4'
Na Na 0.1353 0.1239 'International Tables Vol C Tables 4.2.6.8 and 6.1.1.4'

loop_
_geom_angle_atom_site_label_1
_geom_angle_atom_site_label_2
_geom_angle_atom_site_label_3
_geom_angle
_geom_angle_site_symmetry_1
_geom_angle_site_symmetry_3
Na1 Na1 Na1 97.31(7) 2_645 2_655
Na1 Na1 Na2 59.48(4) 2_645 2_636
Na1 Na1 Na2 122.17(6) 2_655 2_636
Na1 Na1 Na3 128.31(5) 2_655 2_646
Na1 Na1 Na3 123.07(5) 2_645 2_646
Na2 Na1 Na1 65.65(5) 1_544 2_645
Na2 Na1 Na1 60.84(5) 1_544 2_655
Na2 Na1 Na2 125.03(6) 1_544 2_636
Na2 Na1 Na3 67.17(4) 2_636 2_646
Na2 Na1 Na3 160.95(5) 1_544 2_646
O2 Na1 Na1 43.67(7) 2_645 2_655
O2 Na1 Na1 87.53(9) 2_645 2_645
O2 Na1 Na1 103.30(10) 1_545 2_655
O2 Na1 Na1 47.40(7) 1_545 2_645
O2 Na1 Na2 43.33(8) 1_545 1_544
O2 Na1 Na2 80.61(7) 2_645 2_636
O2 Na1 Na2 96.19(8) 1_545 2_636
O2 Na1 Na2 94.42(8) 2_645 1_544
O2 Na1 Na3 102.55(8) 2_645 2_646
O2 Na1 Na3 127.32(9) 1_545 2_646
O2 Na1 O2 124.47(8) 1_545 2_645
O2 Na1 O1 87.96(10) 1_545 2_645
O2 Na1 C13 109.90(11) 1_545 2_645
O2 Na1 C13 26.41(10) 2_645 2_645
O11 Na1 Na1 157.75(10) 2_646 2_645
O11 Na1 Na1 90.26(7) 2_646 2_655
O11 Na1 Na2 135.26(9) 2_646 1_544
O11 Na1 Na2 98.84(8) 2_646 2_636
O11 Na1 Na3 40.67(7) 2_646 2_646
O11 Na1 O2 83.57(10) 2_646 2_645
O11 Na1 O2 150.11(11) 2_646 1_545
O11 Na1 O1 120.50(10) 2_646 2_645
O11 Na1 C13 99.98(11) 2_646 2_645
O12 Na1 Na1 157.01(10) 2_636 2_655
O12 Na1 Na1 85.28(7) 2_636 2_645
O12 Na1 Na2 40.98(7) 2_636 2_636
O12 Na1 Na2 138.56(9) 2_636 1_544
O12 Na1 Na3 39.20(7) 2_636 2_646
O12 Na1 O2 114.04(10) 2_636 2_645
O12 Na1 O2 95.27(11) 2_636 1_545
O12 Na1 O11 79.84(10) 2_636 2_646
O12 Na1 O1 84.63(10) 2_636 2_645
O12 Na1 C13 96.72(11) 2_636 2_645
O1 Na1 Na1 40.89(7) 2_645 2_645
O1 Na1 Na1 82.64(9) 2_645 2_655
O1 Na1 Na1 45.39(7) . 2_655
O1 Na1 Na1 109.47(10) . 2_645
O1 Na1 Na2 44.54(8) . 1_544
O1 Na1 Na2 43.94(7) 2_645 2_636
O1 Na1 Na2 90.81(8) 2_645 1_544
O1 Na1 Na2 164.71(9) . 2_636
O1 Na1 Na3 106.39(8) 2_645 2_646
O1 Na1 Na3 126.39(9) . 2_646
O1 Na1 O2 52.08(9) 2_645 2_645
O1 Na1 O2 80.80(10) . 1_545
O1 Na1 O2 88.72(10) . 2_645
O1 Na1 O11 90.73(11) . 2_646
O1 Na1 O12 153.86(12) . 2_636
O1 Na1 O1 120.79(8) . 2_645
O1 Na1 C13 108.97(12) . 2_645
O1 Na1 C13 26.25(10) 2_645 2_645
C13 Na1 Na1 65.29(9) 2_645 2_645
C13 Na1 Na1 64.39(9) 2_645 2_655
C13 Na1 Na2 96.93(8) 2_645 1_544
C13 Na1 Na2 57.78(8) 2_645 2_636
C13 Na1 Na3 102.13(8) 2_645 2_646
Na1 Na2 Na1 59.68(4) 1_566 2_666
Na1 Na2 Na4 149.90(6) 1_566 1_556
Na1 Na2 Na4 131.61(6) 2_666 1_556
O2 Na2 Na1 102.54(8) 1_556 2_666
O2 Na2 Na1 43.72(7) 1_556 1_566
O2 Na2 Na4 120.84(8) 1_556 1_556
O2 Na2 O11 80.79(10) 1_556 .
O2 Na2 O1 77.97(10) 1_556 1_566
O2 Na2 C13 96.03(11) 1_556 1_566
O2 Na2 C16 68.79(10) 1_556 1_556
O2 Na2 C12 96.88(11) 1_556 .
O11 Na2 Na1 85.60(7) . 1_566
O11 Na2 Na1 84.33(7) . 2_666
O11 Na2 Na4 120.61(8) . 1_556
O11 Na2 C13 132.55(10) . 1_566
O11 Na2 C16 90.66(10) . 1_556
O11 Na2 C12 25.92(10) . .
O12 Na2 Na1 41.22(8) . 2_666
O12 Na2 Na1 85.62(8) . 1_566
O12 Na2 Na4 121.45(9) . 1_556
O12 Na2 O2 114.66(11) . 1_556
O12 Na2 O11 51.84(9) . .
O12 Na2 O4 124.51(12) . 1_556
O12 Na2 O1 85.76(11) . 1_566
O12 Na2 O3 101.39(11) . 1_566
O12 Na2 C13 89.25(10) . 1_566
O12 Na2 C16 138.22(12) . 1_556
O12 Na2 C12 26.03(11) . .
O4 Na2 Na1 162.97(9) 1_556 2_666
O4 Na2 Na1 136.07(9) 1_556 1_566
O4 Na2 Na4 40.44(8) 1_556 1_556
O4 Na2 O2 92.43(11) 1_556 1_556
O4 Na2 O11 90.19(10) 1_556 .
O4 Na2 O1 149.13(11) 1_556 1_566
O4 Na2 C13 137.22(11) 1_556 1_566
O4 Na2 C16 24.05(10) 1_556 1_556
O4 Na2 C12 109.71(12) 1_556 .
O1 Na2 Na1 44.83(7) 1_566 2_666
O1 Na2 Na1 40.95(7) 1_566 1_566
O1 Na2 Na4 121.71(8) 1_566 1_556
O1 Na2 O11 116.54(10) 1_566 .
O1 Na2 C13 21.86(9) 1_566 1_566
O1 Na2 C16 132.78(11) 1_566 1_556
O1 Na2 C12 100.60(11) 1_566 .
O3 Na2 Na1 127.43(9) 1_566 1_566
O3 Na2 Na1 92.23(9) 1_566 2_666
O3 Na2 Na4 40.88(8) 1_566 1_556
O3 Na2 O2 139.44(12) 1_566 1_556
O3 Na2 O11 138.77(11) 1_566 .
O3 Na2 O4 81.29(11) 1_566 1_556
O3 Na2 O1 87.18(11) 1_566 1_566
O3 Na2 C13 65.36(10) 1_566 1_566
O3 Na2 C16 96.71(10) 1_566 1_556
O3 Na2 C12 123.06(12) 1_566 .
C13 Na2 Na1 62.69(8) 1_566 1_566
C13 Na2 Na1 49.86(7) 1_566 2_666
C13 Na2 Na4 101.74(8) 1_566 1_556
C16 Na2 Na1 170.66(9) 1_556 2_666
C16 Na2 Na1 112.16(9) 1_556 1_566
C16 Na2 Na4 57.70(8) 1_556 1_556
C16 Na2 C13 132.52(11) 1_556 1_566
C12 Na2 Na1 60.90(9) . 2_666
C12 Na2 Na1 83.36(8) . 1_566
C12 Na2 Na4 126.72(9) . 1_556
C12 Na2 C13 110.74(11) . 1_566
C12 Na2 C16 115.50(12) . 1_556
Na1 Na3 Na2 55.56(4) 2_656 1_545
Na1 Na3 Na3 133.82(5) 2_656 2_547
Na1 Na3 Na3 128.93(5) 2_656 2_557
Na1 Na3 H10B 99.4 2_656 .
Na2 Na3 Na3 123.58(6) 1_545 2_557
Na2 Na3 Na3 78.94(4) 1_545 2_547
Na2 Na3 H10B 79.1 1_545 .
Na3 Na3 Na3 80.77(5) 2_547 2_557
Na3 Na3 H10B 77.0 2_547 .
Na3 Na3 H10B 45.1 2_557 .
O11 Na3 Na1 40.84(8) . 2_656
O11 Na3 Na2 88.54(8) . 1_545
O11 Na3 Na3 158.55(10) . 2_547
O11 Na3 Na3 92.07(7) . 2_557
O11 Na3 O10 167.04(11) . 2_547
O11 Na3 H10B 83.6 . .
O11 Na3 C12 98.36(11) . 1_545
O12 Na3 Na1 39.80(8) 1_545 2_656
O12 Na3 Na2 32.21(7) 1_545 1_545
O12 Na3 Na3 154.03(10) 1_545 2_557
O12 Na3 Na3 97.01(8) 1_545 2_547
O12 Na3 O11 80.60(10) 1_545 .
O12 Na3 O10 91.53(11) 1_545 2_547
O12 Na3 O10 122.75(12) 1_545 .
O12 Na3 H10B 109.0 1_545 .
O12 Na3 C12 22.22(10) 1_545 1_545
O10 Na3 Na1 130.21(9) 2_547 2_656
O10 Na3 Na1 118.95(9) . 2_656
O10 Na3 Na2 90.22(8) 2_547 1_545
O10 Na3 Na2 90.73(8) . 1_545
O10 Na3 Na3 32.26(6) 2_547 2_547
O10 Na3 Na3 99.35(9) 2_547 2_557
O10 Na3 Na3 63.69(9) . 2_547
O10 Na3 Na3 33.70(8) . 2_557
O10 Na3 O11 99.51(11) . .
O10 Na3 O10 93.40(9) . 2_547
O10 Na3 H10B 19.5 . .
O10 Na3 H10B 108.8 2_547 .
O10 Na3 C12 71.81(10) 2_547 1_545
O10 Na3 C12 132.03(11) . 1_545
O9 Na3 Na1 106.59(9) . 2_656
O9 Na3 Na2 155.11(10) . 1_545
O9 Na3 Na3 80.73(9) . 2_557
O9 Na3 Na3 113.38(10) . 2_547
O9 Na3 O11 85.03(11) . .
O9 Na3 O12 122.91(12) . 1_545
O9 Na3 O10 114.03(12) . .
O9 Na3 O10 90.74(12) . 2_547
O9 Na3 H10B 123.8 . .
O9 Na3 C12 111.59(11) . 1_545
C12 Na3 Na1 58.39(8) 1_545 2_656
C12 Na3 Na2 45.72(7) 1_545 1_545
C12 Na3 Na3 85.37(7) 1_545 2_547
C12 Na3 Na3 164.40(9) 1_545 2_557
C12 Na3 H10B 124.4 1_545 .
O4 Na4 Na2 42.14(8) . 1_554
O4 Na4 O6 92.27(11) . .
O4 Na4 O3 84.19(11) . 1_565
O4 Na4 O9 93.54(11) . 2_556
O4 Na4 O8 145.52(13) . 2_556
O4 Na4 O5 92.27(12) . .
O4 Na4 C9 119.06(13) . 2_556
O6 Na4 Na2 86.82(8) . 1_554
O6 Na4 C9 147.52(12) . 2_556
O3 Na4 Na2 42.08(8) 1_565 1_554
O3 Na4 O6 84.90(11) 1_565 .
O3 Na4 O9 93.54(12) 1_565 2_556
O3 Na4 O8 106.88(12) 1_565 2_556
O3 Na4 O5 166.64(14) 1_565 .
O3 Na4 C9 105.32(13) 1_565 2_556
O9 Na4 Na2 96.05(8) 2_556 1_554
O9 Na4 O6 173.80(12) 2_556 .
O9 Na4 C9 27.61(11) 2_556 2_556
O8 Na4 Na2 139.68(10) 2_556 1_554
O8 Na4 O6 120.71(11) 2_556 .
O8 Na4 O9 54.04(10) 2_556 2_556
O8 Na4 C9 26.97(12) 2_556 2_556
O5 Na4 Na2 132.64(11) . 1_554
O5 Na4 O6 82.37(12) . .
O5 Na4 O9 99.55(13) . 2_556
O5 Na4 O8 83.25(13) . 2_556
O5 Na4 C9 87.68(14) . 2_556
C9 Na4 Na2 121.59(10) 2_556 1_554
Na1 O2 Na1 88.93(9) 1_565 2_655
Na2 O2 Na1 99.17(11) 1_554 2_655
Na2 O2 Na1 92.95(11) 1_554 1_565
C13 O2 Na1 134.5(2) . 1_565
C13 O2 Na1 88.5(2) . 2_655
C13 O2 Na2 132.2(2) . 1_554
Na1 O11 Na2 96.19(10) 2_656 .
Na3 O11 Na1 98.48(11) . 2_656
Na3 O11 Na2 120.02(11) . .
C12 O11 Na1 123.9(2) . 2_656
C12 O11 Na2 83.8(2) . .
C12 O11 Na3 129.8(2) . .
Na2 O12 Na1 97.80(11) . 2_666
Na3 O12 Na1 101.00(11) 1_565 2_666
Na3 O12 Na2 115.87(12) 1_565 .
C12 O12 Na1 128.1(2) . 2_666
C12 O12 Na2 99.8(2) . .
C12 O12 Na3 113.9(2) . 1_565
Na4 O4 Na2 97.42(12) . 1_554
C16 O4 Na2 105.9(2) . 1_554
C16 O4 Na4 123.0(2) . .
Na1 O1 Na1 93.72(10) . 2_655
Na1 O1 Na2 94.51(11) . 1_544
Na2 O1 Na1 91.23(11) 1_544 2_655
C13 O1 Na1 92.3(2) . 2_655
C13 O1 Na1 153.2(3) . .
C13 O1 Na2 111.5(2) . 1_544
C1 O6 Na4 110.9(3) . .
Na3 O10 Na3 114.04(12) . 2_557
Na3 O10 H10A 130.8 2_557 .
Na3 O10 H10A 104.2 . .
Na3 O10 H10B 111.8 2_557 .
Na3 O10 H10B 92.3 . .
H10A O10 H10B 95.9 . .
Na4 O3 Na2 97.03(12) 1_545 1_544
C16 O3 Na2 135.8(3) . 1_544
C16 O3 Na4 126.6(3) . 1_545
Na3 O9 Na4 131.16(14) . 2_546
C9 O9 Na3 136.5(3) . .
C9 O9 Na4 87.0(2) . 2_546
C9 O8 Na4 92.4(3) . 2_546
C1 N2 H2 119.5 . .
C1 N2 C15 121.1(3) . .
C15 N2 H2 119.5 . .
C8 N1 H1 118.9 . .
C8 N1 C10 122.2(3) . .
C10 N1 H1 118.9 . .
Na4 O5 H5 123.2 . .
C17 O5 Na4 123.5(4) . .
C17 O5 H5 102.2 . .
Na1 C13 Na2 72.36(9) 2_655 1_544
O2 C13 Na1 65.07(19) . 2_655
O2 C13 Na2 126.4(2) . 1_544
O2 C13 C14 117.5(3) . .
O1 C13 Na1 61.43(19) . 2_655
O1 C13 Na2 46.68(19) . 1_544
O1 C13 O2 124.2(3) . .
O1 C13 C14 118.2(3) . .
C14 C13 Na1 162.0(3) . 2_655
C14 C13 Na2 94.4(2) . 1_544
O4 C16 Na2 50.02(19) . 1_554
O4 C16 C15 116.2(3) . .
O3 C16 Na2 135.1(3) . 1_554
O3 C16 O4 126.0(4) . .
O3 C16 C15 117.8(3) . .
C15 C16 Na2 84.8(2) . 1_554
Na2 C12 Na3 83.85(10) . 1_565
O11 C12 Na2 70.3(2) . .
O11 C12 Na3 130.9(2) . 1_565
O11 C12 O12 124.0(3) . .
O11 C12 C11 121.1(3) . .
O12 C12 Na2 54.14(18) . .
O12 C12 Na3 43.87(18) . 1_565
O12 C12 C11 114.9(3) . .
C11 C12 Na2 166.1(3) . .
C11 C12 Na3 92.6(2) . 1_565
O7 C8 N1 123.4(4) . .
O7 C8 C5A 120.4(4) . .
O7 C8 C5B 120.4(4) . .
N1 C8 C5A 116.2(4) . .
N1 C8 C5B 116.2(4) . .
C13 C14 H14A 109.9 . .
C13 C14 H14B 109.9 . .
H14A C14 H14B 108.3 . .
C15 C14 C13 108.8(3) . .
C15 C14 H14A 109.9 . .
C15 C14 H14B 109.9 . .
O6 C1 N2 123.2(4) . .
O6 C1 C2A 120.0(4) . .
O6 C1 C2B 120.0(4) . .
N2 C1 C2A 116.8(4) . .
N2 C1 C2B 116.8(4) . .
N2 C15 C16 110.3(3) . .
N2 C15 C14 111.2(3) . .
N2 C15 H15 108.3 . .
C16 C15 H15 108.3 . .
C14 C15 C16 110.4(3) . .
C14 C15 H15 108.3 . .
N1 C10 H10 109.2 . .
N1 C10 C11 109.6(3) . .
N1 C10 C9 111.5(3) . .
C11 C10 H10 109.2 . .
C11 C10 C9 108.1(3) . .
C9 C10 H10 109.2 . .
C12 C11 C10 117.0(3) . .
C12 C11 H11A 108.0 . .
C12 C11 H11B 108.0 . .
C10 C11 H11A 108.0 . .
C10 C11 H11B 108.0 . .
H11A C11 H11B 107.3 . .
C3A C2A C1 124.1(4) . .
C3A C2A C7A 119.3(4) . .
C7A C2A C1 116.5(4) . .
C2A C3A H3A 120.0 . .
C4A C3A C2A 120.0(4) . .
C4A C3A H3A 120.0 . .
C3A C4A H4A 119.5 . .
C5A C4A C3A 121.1(4) . .
C5A C4A H4A 119.5 . .
C4A C5A C8 119.5(4) . .
C4A C5A C6A 119.2(4) . .
C6A C5A C8 121.3(4) . .
C5A C6A H6A 120.1 . .
C7A C6A C5A 119.9(4) . .
C7A C6A H6A 120.1 . .
C2A C7A H7A 119.8 . .
C6A C7A C2A 120.4(4) . .
C6A C7A H7A 119.8 . .
C3B C2B C1 119.1(8) . .
C7B C2B C1 121.1(8) . .
C7B C2B C3B 119.6(11) . .
C2B C3B H3B 120.1 . .
C4B C3B C2B 119.8(12) . .
C4B C3B H3B 120.1 . .
C3B C4B H4B 119.9 . .
C3B C4B C5B 120.2(12) . .
C5B C4B H4B 119.9 . .
C4B C5B C8 115.8(8) . .
C6B C5B C8 124.2(8) . .
C6B C5B C4B 120.0(11) . .
C5B C6B H6B 120.1 . .
C5B C6B C7B 119.7(12) . .
C7B C6B H6B 120.1 . .
C2B C7B C6B 120.6(12) . .
C2B C7B H7B 119.7 . .
C6B C7B H7B 119.7 . .
O9 C9 Na4 65.4(2) . 2_546
O9 C9 C10 116.3(4) . .
O8 C9 Na4 60.7(2) . 2_546
O8 C9 O9 124.1(4) . .
O8 C9 C10 119.6(4) . .
C10 C9 Na4 168.1(3) . 2_546
O5 C17 H17A 109.5 . .
O5 C17 H17B 109.5 . .
O5 C17 H17C 109.5 . .
H17A C17 H17B 109.5 . .
H17A C17 H17C 109.5 . .
H17B C17 H17C 109.5 . .

loop_
_geom_bond_atom_site_label_1
_geom_bond_atom_site_label_2
_geom_bond_distance
_geom_bond_site_symmetry_2
Na1 Na1 3.4831(19) 2_645
Na1 Na1 3.4831(19) 2_655
Na1 Na2 3.476(2) 1_544
Na1 Na2 3.524(2) 2_636
Na1 Na3 3.594(2) 2_646
Na1 O2 2.564(3) 2_645
Na1 O2 2.406(3) 1_545
Na1 O11 2.376(3) 2_646
Na1 O12 2.344(3) 2_636
Na1 O1 2.485(3) 2_645
Na1 O1 2.285(3) .
Na1 C13 2.827(4) 2_645
Na2 Na1 3.524(2) 2_666
Na2 Na1 3.476(2) 1_566
Na2 Na4 3.526(2) 1_556
Na2 O2 2.388(3) 1_556
Na2 O11 2.685(3) .
Na2 O12 2.332(3) .
Na2 O4 2.386(3) 1_556
Na2 O1 2.446(3) 1_566
Na2 O3 2.381(3) 1_566
Na2 C13 3.128(4) 1_566
Na2 C16 2.994(4) 1_556
Na2 C12 2.836(4) .
Na3 Na1 3.594(2) 2_656
Na3 Na2 3.938(2) 1_545
Na3 Na3 4.036(2) 2_557
Na3 Na3 4.036(2) 2_547
Na3 O11 2.369(3) .
Na3 O12 2.314(3) 1_545
Na3 O10 2.452(3) 2_547
Na3 O10 2.359(3) .
Na3 H10B 2.5390 .
Na3 O9 2.275(3) .
Na3 C12 3.053(4) 1_545
Na4 Na2 3.526(2) 1_554
Na4 O4 2.307(3) .
Na4 O6 2.574(3) .
Na4 O3 2.325(3) 1_565
Na4 O9 2.498(3) 2_556
Na4 O8 2.394(4) 2_556
Na4 O5 2.374(4) .
Na4 C9 2.744(5) 2_556
O2 Na1 2.564(3) 2_655
O2 Na1 2.406(3) 1_565
O2 Na2 2.388(3) 1_554
O2 C13 1.258(5) .
O11 Na1 2.376(3) 2_656
O11 C12 1.247(5) .
O12 Na1 2.344(3) 2_666
O12 Na3 2.314(3) 1_565
O12 C12 1.263(5) .
O4 Na2 2.386(3) 1_554
O4 C16 1.269(5) .
O1 Na1 2.485(3) 2_655
O1 Na2 2.446(3) 1_544
O1 C13 1.251(5) .
O6 C1 1.242(5) .
O10 Na3 2.452(3) 2_557
O10 H10A 0.8500 .
O10 H10B 0.8500 .
O3 Na2 2.381(3) 1_544
O3 Na4 2.326(3) 1_545
O3 C16 1.243(5) .
O9 Na4 2.498(3) 2_546
O9 C9 1.273(5) .
O7 C8 1.239(5) .
O8 Na4 2.394(4) 2_546
O8 C9 1.245(5) .
N2 H2 0.8800 .
N2 C1 1.341(5) .
N2 C15 1.464(5) .
N1 H1 0.8800 .
N1 C8 1.338(5) .
N1 C10 1.464(5) .
O5 H5 0.8501 .
O5 C17 1.444(6) .
C13 Na1 2.827(4) 2_655
C13 Na2 3.128(4) 1_544
C13 C14 1.538(5) .
C16 Na2 2.994(4) 1_554
C16 C15 1.547(5) .
C12 Na3 3.053(4) 1_565
C12 C11 1.525(5) .
C8 C5A 1.499(5) .
C8 C5B 1.499(5) .
C14 H14A 0.9900 .
C14 H14B 0.9900 .
C14 C15 1.524(5) .
C1 C2A 1.503(5) .
C1 C2B 1.503(5) .
C15 H15 1.0000 .
C10 H10 1.0000 .
C10 C11 1.528(5) .
C10 C9 1.543(6) .
C11 H11A 0.9900 .
C11 H11B 0.9900 .
C2A C3A 1.390(6) .
C2A C7A 1.400(6) .
C3A H3A 0.9500 .
C3A C4A 1.389(6) .
C4A H4A 0.9500 .
C4A C5A 1.385(6) .
C5A C6A 1.402(6) .
C6A H6A 0.9500 .
C6A C7A 1.391(6) .
C7A H7A 0.9500 .
C2B C3B 1.402(12) .
C2B C7B 1.395(12) .
C3B H3B 0.9500 .
C3B C4B 1.397(14) .
C4B H4B 0.9500 .
C4B C5B 1.401(12) .
C5B C6B 1.393(12) .
C6B H6B 0.9500 .
C6B C7B 1.397(14) .
C7B H7B 0.9500 .
C9 Na4 2.744(5) 2_546
C17 H17A 0.9800 .
C17 H17B 0.9800 .
C17 H17C 0.9800 .

loop_
_geom_torsion_atom_site_label_1
_geom_torsion_atom_site_label_2
_geom_torsion_atom_site_label_3
_geom_torsion_atom_site_label_4
_geom_torsion
_geom_torsion_site_symmetry_1
_geom_torsion_site_symmetry_4
Na1 O2 C13 Na1 -87.1(3) 1_565 2_655
Na1 O2 C13 Na2 -40.6(2) 2_655 1_544
Na1 O2 C13 Na2 -127.7(3) 1_565 1_544
Na1 O2 C13 O1 -69.6(5) 1_565 .
Na1 O2 C13 O1 17.4(4) 2_655 .
Na1 O2 C13 C14 -160.1(3) 2_655 .
Na1 O2 C13 C14 112.8(3) 1_565 .
Na1 O11 C12 Na2 -93.3(2) 2_656 .
Na1 O11 C12 Na3 -155.85(17) 2_656 1_565
Na1 O11 C12 O12 -100.3(4) 2_656 .
Na1 O11 C12 C11 77.8(4) 2_656 .
Na1 O12 C12 Na2 108.1(3) 2_666 .
Na1 O12 C12 Na3 -127.8(3) 2_666 1_565
Na1 O12 C12 O11 116.3(3) 2_666 .
Na1 O12 C12 C11 -62.0(4) 2_666 .
Na1 O1 C13 Na1 102.9(5) . 2_655
Na1 O1 C13 Na2 -164.8(6) . 1_544
Na1 O1 C13 Na2 92.24(17) 2_655 1_544
Na1 O1 C13 O2 84.9(6) . .
Na1 O1 C13 O2 -18.0(4) 2_655 .
Na1 O1 C13 C14 -97.5(6) . .
Na1 O1 C13 C14 159.5(3) 2_655 .
Na1 C13 C14 C15 -48.1(10) 2_655 .
Na2 O2 C13 Na1 101.1(3) 1_554 2_655
Na2 O2 C13 Na2 60.4(4) 1_554 1_544
Na2 O2 C13 O1 118.5(4) 1_554 .
Na2 O2 C13 C14 -59.1(5) 1_554 .
Na2 O11 C12 Na3 -62.5(3) . 1_565
Na2 O11 C12 O12 -7.0(3) . .
Na2 O11 C12 C11 171.2(3) . .
Na2 O12 C12 Na3 124.1(2) . 1_565
Na2 O12 C12 O11 8.2(4) . .
Na2 O12 C12 C11 -170.1(3) . .
Na2 O4 C16 O3 -122.2(4) 1_554 .
Na2 O4 C16 C15 57.0(3) 1_554 .
Na2 O1 C13 Na1 -92.24(17) 1_544 2_655
Na2 O1 C13 O2 -110.2(4) 1_544 .
Na2 O1 C13 C14 67.3(4) 1_544 .
Na2 O3 C16 Na2 37.6(6) 1_544 1_554
Na2 O3 C16 O4 104.3(5) 1_544 .
Na2 O3 C16 C15 -74.9(4) 1_544 .
Na2 C13 C14 C15 -89.8(3) 1_544 .
Na2 C16 C15 N2 139.4(3) 1_554 .
Na2 C16 C15 C14 -97.4(3) 1_554 .
Na2 C12 C11 C10 148.7(9) . .
Na3 O11 C12 Na2 124.4(3) . .
Na3 O11 C12 Na3 61.9(4) . 1_565
Na3 O11 C12 O12 117.4(4) . .
Na3 O11 C12 C11 -64.4(4) . .
Na3 O12 C12 Na2 -124.1(2) 1_565 .
Na3 O12 C12 O11 -116.0(3) 1_565 .
Na3 O12 C12 C11 65.7(3) 1_565 .
Na3 O9 C9 Na4 154.3(4) . 2_546
Na3 O9 C9 O8 170.7(3) . .
Na3 O9 C9 C10 -12.6(6) . .
Na3 C12 C11 C10 -136.8(3) 1_565 .
Na4 O4 C16 Na2 -110.2(3) . 1_554
Na4 O4 C16 O3 127.6(4) . .
Na4 O4 C16 C15 -53.2(4) . .
Na4 O6 C1 N2 69.6(5) . .
Na4 O6 C1 C2A -110.9(4) . .
Na4 O6 C1 C2B -110.9(4) . .
Na4 O3 C16 Na2 -153.6(2) 1_545 1_554
Na4 O3 C16 O4 -86.9(4) 1_545 .
Na4 O3 C16 C15 93.9(4) 1_545 .
Na4 O9 C9 O8 16.3(4) 2_546 .
Na4 O9 C9 C10 -166.9(3) 2_546 .
Na4 O8 C9 O9 -17.0(5) 2_546 .
Na4 O8 C9 C10 166.3(3) 2_546 .
O2 C13 C14 C15 45.6(5) . .
O11 C12 C11 C10 5.6(5) . .
O12 C12 C11 C10 -176.0(3) . .
O4 C16 C15 N2 99.2(4) . .
O4 C16 C15 C14 -137.6(3) . .
O1 C13 C14 C15 -132.1(4) . .
O6 C1 C2A C3A -156.3(4) . .
O6 C1 C2A C7A 24.0(6) . .
O6 C1 C2B C3B 134.5(12) . .
O6 C1 C2B C7B -40.4(13) . .
O3 C16 C15 N2 -81.6(4) . .
O3 C16 C15 C14 41.7(5) . .
O7 C8 C5A C4A -24.9(7) . .
O7 C8 C5A C6A 152.7(5) . .
O7 C8 C5B C4B 41.2(13) . .
O7 C8 C5B C6B -139.4(14) . .
N2 C1 C2A C3A 23.1(6) . .
N2 C1 C2A C7A -156.6(4) . .
N2 C1 C2B C3B -46.0(13) . .
N2 C1 C2B C7B 139.0(13) . .
N1 C8 C5A C4A 156.0(4) . .
N1 C8 C5A C6A -26.3(6) . .
N1 C8 C5B C4B -137.9(12) . .
N1 C8 C5B C6B 41.6(14) . .
N1 C10 C11 C12 -151.3(3) . .
N1 C10 C9 Na4 67.9(15) . 2_546
N1 C10 C9 O9 163.1(4) . .
N1 C10 C9 O8 -20.0(6) . .
C13 C14 C15 N2 173.4(3) . .
C13 C14 C15 C16 50.7(4) . .
C8 N1 C10 C11 153.4(4) . .
C8 N1 C10 C9 -87.1(5) . .
C8 C5A C6A C7A -175.4(4) . .
C8 C5B C6B C7B -179.5(7) . .
C1 N2 C15 C16 -97.0(4) . .
C1 N2 C15 C14 140.2(4) . .
C1 C2A C3A C4A -177.3(4) . .
C1 C2A C7A C6A 177.0(4) . .
C1 C2B C3B C4B -174.9(4) . .
C1 C2B C7B C6B 174.8(7) . .
C15 N2 C1 O6 -0.2(6) . .
C15 N2 C1 C2A -179.6(3) . .
C15 N2 C1 C2B -179.6(3) . .
C10 N1 C8 O7 -5.8(7) . .
C10 N1 C8 C5A 173.2(4) . .
C10 N1 C8 C5B 173.2(4) . .
C11 C10 C9 Na4 -171.7(12) . 2_546
C11 C10 C9 O9 -76.5(5) . .
C11 C10 C9 O8 100.4(4) . .
C2A C3A C4A C5A 0.2(7) . .
C3A C2A C7A C6A -2.7(7) . .
C3A C4A C5A C8 175.1(4) . .
C3A C4A C5A C6A -2.6(7) . .
C4A C5A C6A C7A 2.2(7) . .
C5A C6A C7A C2A 0.4(7) . .
C7A C2A C3A C4A 2.4(7) . .
C2B C3B C4B C5B 0.0(4) . .
C3B C2B C7B C6B -0.2(9) . .
C3B C4B C5B C8 179.5(4) . .
C3B C4B C5B C6B 0.0(9) . .
C4B C5B C6B C7B -0.1(12) . .
C5B C6B C7B C2B 0.2(12) . .
C7B C2B C3B C4B 0.1(4) . .
C9 C10 C11 C12 87.1(4) . .
